data_2012641
loop_
_publ_author_name
'Tong, Ming-Liang'
'Li, Wei'
'Chen, Xiao-Ming'
'Zheng, Shao-Liang'
'Ng, Seik Weng'

_publ_section_title Tetra-\m-acetato-\k^2^<i>O</i>:<i>O</i>'-bis[(4-phenylpyridine-\k<i>N</i>)copper(II)]
_journal_issue 4
_journal_name_full 'Acta Crystallographica Section C'
_journal_page_first m232
_journal_page_last m234
_journal_paper_doi 10.1107/S0108270102002962
_journal_volume 58
_journal_year 2002
_chemical_formula_iupac '[Cu2 (C2 H3 O2)4 (C11 H9 N)2]'
_chemical_formula_moiety 'C30 H30 Cu2 N2 O8'
_chemical_formula_sum 'C30 H30 Cu2 N2 O8'
_chemical_formula_weight 673.64
_chemical_name_systematic
;
Tetra-\m-acetato-\k^2^O:O'-bis[(4-phenylpyridine-\kN)copper(II)]
;
_space_group_IT_number 88
_symmetry_cell_setting tetragonal
_symmetry_space_group_name_Hall '-I 4ad'
_symmetry_space_group_name_H-M 'I 41/a :2'
_atom_sites_solution_hydrogens geom
_atom_sites_solution_primary direct
_atom_sites_solution_secondary difmap
_audit_creation_method SHELXL97
_cell_angle_alpha 90
_cell_angle_beta 90
_cell_angle_gamma 90
_cell_formula_units_Z 8
_cell_length_a 20.598(4)
_cell_length_b 20.598(4)
_cell_length_c 14.070(8)
_cell_measurement_reflns_used 25
_cell_measurement_temperature 293(2)
_cell_measurement_theta_max 15
_cell_measurement_theta_min 7
_cell_volume 5970(4)
_computing_cell_refinement 'R3m Software'
_computing_data_collection 'R3m Software (Siemens, 1990)'
_computing_data_reduction 'R3m Software'
_computing_molecular_graphics 'ORTEPII (Johnson, 1976)'
_computing_publication_material SHELXL97
_computing_structure_refinement 'SHELXL97 (Sheldrick, 1997)'
_computing_structure_solution 'SHELXS97 (Sheldrick, 1997)'
_diffrn_ambient_temperature 293(2)
_diffrn_measured_fraction_theta_full 0.999
_diffrn_measured_fraction_theta_max 0.999
_diffrn_measurement_device_type 'Siemens R3m four-circle'
_diffrn_measurement_method '\w scan'
_diffrn_radiation_monochromator graphite
_diffrn_radiation_source 'fine-focus sealed tube'
_diffrn_radiation_type MoK\a
_diffrn_radiation_wavelength 0.71073
_diffrn_reflns_av_R_equivalents 0.034
_diffrn_reflns_av_sigmaI/netI 0.065
_diffrn_reflns_limit_h_max 27
_diffrn_reflns_limit_h_min 0
_diffrn_reflns_limit_k_max 27
_diffrn_reflns_limit_k_min 0
_diffrn_reflns_limit_l_max 18
_diffrn_reflns_limit_l_min -1
_diffrn_reflns_number 4097
_diffrn_reflns_theta_full 27.99
_diffrn_reflns_theta_max 27.99
_diffrn_reflns_theta_min 2.64
_diffrn_standards_decay_% 0
_diffrn_standards_interval_count 150
_diffrn_standards_number 2
_exptl_absorpt_coefficient_mu 1.477
_exptl_absorpt_correction_T_max 0.642
_exptl_absorpt_correction_T_min 0.543
_exptl_absorpt_correction_type empirical
_exptl_absorpt_process_details '\y scan (North et al., 1968)'
_exptl_crystal_colour green
_exptl_crystal_density_diffrn 1.499
_exptl_crystal_density_meas ?
_exptl_crystal_density_method 'not measured'
_exptl_crystal_description block
_exptl_crystal_F_000 2768
_exptl_crystal_size_max 0.42
_exptl_crystal_size_mid 0.36
_exptl_crystal_size_min 0.30
_refine_diff_density_max 0.37
_refine_diff_density_min -0.35
_refine_ls_extinction_method none
_refine_ls_goodness_of_fit_ref 1.028
_refine_ls_hydrogen_treatment constr
_refine_ls_matrix_type full
_refine_ls_number_parameters 192
_refine_ls_number_reflns 3598
_refine_ls_number_restraints 0
_refine_ls_restrained_S_all 1.028
_refine_ls_R_factor_all 0.100
_refine_ls_R_factor_gt 0.053
_refine_ls_shift/su_max <0.001
_refine_ls_shift/su_mean <0.001
_refine_ls_structure_factor_coef Fsqd
_refine_ls_weighting_details 'calc w = 1/[\s^2^(Fo^2^)+(0.0698P)^2^+0.2836P] where P=(Fo^2^+2Fc^2^)/3'
_refine_ls_weighting_scheme calc
_refine_ls_wR_factor_gt 0.121
_refine_ls_wR_factor_ref 0.140
_reflns_number_gt 2304
_reflns_number_total 3598
_reflns_threshold_expression I>2\s(I)
_cod_data_source_file jz1496.cif
_cod_data_source_block I
_cod_depositor_comments
;
The following automatic conversions were performed:

'_exptl_crystal_density_meas' value 'not measured' was changed to '?'
- the value is perceived as not measured.

Automatic conversion script
Id: cif_fix_values 3008 2015-01-20 13:52:24Z robertas 
;
_cod_original_sg_symbol_H-M 'I 41/a'
_cod_database_code 2012641
_cod_database_fobs_code 2012641

loop_
_symmetry_equiv_pos_as_xyz
'x, y, z'
'-x+1/2, -y, z+1/2'
'-y+3/4, x+1/4, z+1/4'
'y+3/4, -x+3/4, z+3/4'
'x+1/2, y+1/2, z+1/2'
'-x+1, -y+1/2, z+1'
'-y+5/4, x+3/4, z+3/4'
'y+5/4, -x+5/4, z+5/4'
'-x, -y, -z'
'x-1/2, y, -z-1/2'
'y-3/4, -x-1/4, -z-1/4'
'-y-3/4, x-3/4, -z-3/4'
'-x+1/2, -y+1/2, -z+1/2'
'x, y+1/2, -z'
'y-1/4, -x+1/4, -z+1/4'
'-y-1/4, x-1/4, -z-1/4'

loop_
_atom_site_label
_atom_site_fract_x
_atom_site_fract_y
_atom_site_fract_z
_atom_site_U_iso_or_equiv
_atom_site_adp_type
_atom_site_calc_flag
_atom_site_refinement_flags
_atom_site_occupancy
_atom_site_disorder_assembly
_atom_site_disorder_group
_atom_site_type_symbol
Cu1 0.56251(2) 0.49404(2) 0.52102(3) 0.03223(16) Uani d . 1 . . Cu
O1 0.54499(14) 0.55901(15) 0.6210(2) 0.0507(8) Uani d . 1 . . O
O2 0.43997(14) 0.56960(16) 0.5851(2) 0.0515(8) Uani d . 1 . . O
O3 0.53251(15) 0.42441(15) 0.6080(2) 0.0520(8) Uani d . 1 . . O
O4 0.42748(14) 0.43425(15) 0.5714(2) 0.0514(8) Uani d . 1 . . O
N1 0.66473(14) 0.48118(15) 0.5457(2) 0.0309(7) Uani d . 1 . . N
C1 0.69170(19) 0.42261(19) 0.5335(3) 0.0358(9) Uani d . 1 . . C
H1 0.6645 0.3878 0.5200 0.043 Uiso calc R 1 . . H
C2 0.75699(19) 0.41091(19) 0.5398(3) 0.0366(9) Uani d . 1 . . C
H2 0.7729 0.3692 0.5303 0.044 Uiso calc R 1 . . H
C3 0.79982(18) 0.46170(18) 0.5605(3) 0.0305(8) Uani d . 1 . . C
C4 0.77158(18) 0.52318(18) 0.5725(3) 0.0320(8) Uani d . 1 . . C
H4 0.7976 0.5590 0.5851 0.038 Uiso calc R 1 . . H
C5 0.70495(18) 0.53045(18) 0.5656(3) 0.0320(8) Uani d . 1 . . C
H5 0.6873 0.5715 0.5752 0.038 Uiso calc R 1 . . H
C6 0.87103(18) 0.4506(2) 0.5678(3) 0.0378(9) Uani d . 1 . . C
C7 0.9007(2) 0.4006(2) 0.5169(3) 0.0469(11) Uani d . 1 . . C
H7 0.8759 0.3745 0.4770 0.056 Uiso calc R 1 . . H
C8 0.9665(2) 0.3896(3) 0.5250(4) 0.0694(17) Uani d . 1 . . C
H8 0.9857 0.3561 0.4907 0.083 Uiso calc R 1 . . H
C9 1.0041(2) 0.4281(3) 0.5837(4) 0.0691(17) Uani d . 1 . . C
H9 1.0486 0.4210 0.5879 0.083 Uiso calc R 1 . . H
C10 0.9756(2) 0.4767(3) 0.6359(5) 0.0705(17) Uani d . 1 . . C
H10 1.0007 0.5018 0.6767 0.085 Uiso calc R 1 . . H
C11 0.9099(2) 0.4885(2) 0.6280(4) 0.0513(12) Uani d . 1 . . C
H11 0.8912 0.5219 0.6629 0.062 Uiso calc R 1 . . H
C12 0.4898(2) 0.5837(2) 0.6326(3) 0.0372(9) Uani d . 1 . . C
C13 0.4824(3) 0.6341(2) 0.7087(4) 0.0595(14) Uani d . 1 . . C
H13A 0.4379 0.6359 0.7287 0.071 Uiso calc R 1 . . H
H13B 0.4952 0.6756 0.6842 0.071 Uiso calc R 1 . . H
H13C 0.5094 0.6230 0.7619 0.071 Uiso calc R 1 . . H
C14 0.4736(2) 0.4087(2) 0.6153(3) 0.0419(10) Uani d . 1 . . C
C15 0.4580(3) 0.3528(3) 0.6807(4) 0.0701(17) Uani d . 1 . . C
H15A 0.4779 0.3600 0.7415 0.084 Uiso calc R 1 . . H
H15B 0.4743 0.3132 0.6539 0.084 Uiso calc R 1 . . H
H15C 0.4118 0.3495 0.6885 0.084 Uiso calc R 1 . . H

loop_
_atom_site_aniso_label
_atom_site_aniso_U_11
_atom_site_aniso_U_22
_atom_site_aniso_U_33
_atom_site_aniso_U_12
_atom_site_aniso_U_13
_atom_site_aniso_U_23
Cu1 0.0231(2) 0.0362(3) 0.0374(3) 0.00184(19) -0.0010(2) 0.0014(2)
O1 0.0379(17) 0.059(2) 0.0552(19) 0.0065(14) -0.0070(15) -0.0185(17)
O2 0.0326(16) 0.063(2) 0.059(2) 0.0082(14) -0.0042(15) -0.0235(17)
O3 0.0398(17) 0.0535(19) 0.063(2) -0.0018(14) -0.0060(16) 0.0232(17)
O4 0.0384(17) 0.057(2) 0.059(2) -0.0037(14) 0.0009(16) 0.0221(17)
N1 0.0264(15) 0.0353(17) 0.0310(18) 0.0019(13) -0.0010(13) -0.0005(14)
C1 0.035(2) 0.033(2) 0.040(2) -0.0040(16) -0.0019(18) -0.0003(18)
C2 0.034(2) 0.0287(19) 0.047(3) 0.0027(16) -0.0044(19) -0.0002(18)
C3 0.0267(18) 0.038(2) 0.0268(19) 0.0013(16) 0.0001(16) -0.0003(17)
C4 0.0290(19) 0.033(2) 0.034(2) -0.0025(15) -0.0007(17) -0.0033(17)
C5 0.0304(19) 0.033(2) 0.032(2) 0.0042(16) 0.0014(17) -0.0029(17)
C6 0.0272(19) 0.048(2) 0.038(2) 0.0065(17) 0.0011(18) 0.0022(19)
C7 0.032(2) 0.057(3) 0.052(3) 0.010(2) -0.004(2) -0.010(2)
C8 0.035(2) 0.091(4) 0.083(4) 0.023(3) -0.001(3) -0.022(4)
C9 0.027(2) 0.105(5) 0.075(4) 0.013(3) -0.011(3) -0.010(3)
C10 0.034(2) 0.092(4) 0.086(4) 0.001(3) -0.016(3) -0.028(4)
C11 0.033(2) 0.062(3) 0.059(3) 0.001(2) -0.001(2) -0.015(3)
C12 0.040(2) 0.036(2) 0.036(2) 0.0006(18) 0.0023(19) -0.0018(18)
C13 0.066(3) 0.058(3) 0.055(3) 0.010(3) -0.002(3) -0.017(3)
C14 0.049(3) 0.036(2) 0.040(2) -0.009(2) -0.001(2) 0.006(2)
C15 0.080(4) 0.062(3) 0.068(4) -0.025(3) -0.016(3) 0.034(3)

loop_
_atom_type_symbol
_atom_type_description
_atom_type_scat_dispersion_real
_atom_type_scat_dispersion_imag
_atom_type_scat_source
C C 0.0033 0.0016 'International Tables Vol C Tables 4.2.6.8 and 6.1.1.4'
H H 0.0000 0.0000 'International Tables Vol C Tables 4.2.6.8 and 6.1.1.4'
N N 0.0061 0.0033 'International Tables Vol C Tables 4.2.6.8 and 6.1.1.4'
O O 0.0106 0.0060 'International Tables Vol C Tables 4.2.6.8 and 6.1.1.4'
Cu Cu 0.3201 1.2651 'International Tables Vol C Tables 4.2.6.8 and 6.1.1.4'

loop_
_geom_angle_atom_site_label_1
_geom_angle_atom_site_label_2
_geom_angle_atom_site_label_3
_geom_angle_site_symmetry_1
_geom_angle_site_symmetry_3
_geom_angle
_geom_angle_publ_flag
O1 Cu1 O4 . 9_666 88.94(15) yes
O1 Cu1 O3 . . 89.63(15) yes
O4 Cu1 O3 9_666 . 167.80(12) yes
O1 Cu1 O2 . 9_666 167.79(12) yes
O4 Cu1 O2 9_666 9_666 90.08(15) yes
O3 Cu1 O2 . 9_666 88.76(15) yes
O1 Cu1 N1 . . 98.49(12) yes
O4 Cu1 N1 9_666 . 95.51(12) yes
O3 Cu1 N1 . . 96.69(12) yes
O2 Cu1 N1 9_666 . 93.73(12) yes
O1 Cu1 Cu1 . 9_666 85.34(9) ?
O4 Cu1 Cu1 9_666 9_666 83.43(9) ?
O3 Cu1 Cu1 . 9_666 84.38(9) ?
O2 Cu1 Cu1 9_666 9_666 82.45(8) ?
N1 Cu1 Cu1 . 9_666 176.02(9) ?
C12 O1 Cu1 . . 122.2(3) ?
C12 O2 Cu1 . 9_666 124.9(3) ?
C14 O3 Cu1 . . 122.4(3) ?
C14 O4 Cu1 . 9_666 124.1(3) ?
C5 N1 C1 . . 116.9(3) ?
C5 N1 Cu1 . . 123.1(3) ?
C1 N1 Cu1 . . 119.8(3) ?
N1 C1 C2 . . 123.9(4) ?
N1 C1 H1 . . 118.1 ?
C2 C1 H1 . . 118.1 ?
C1 C2 C3 . . 120.1(4) ?
C1 C2 H2 . . 120.0 ?
C3 C2 H2 . . 120.0 ?
C2 C3 C4 . . 116.0(3) ?
C2 C3 C6 . . 121.4(3) ?
C4 C3 C6 . . 122.6(3) ?
C5 C4 C3 . . 120.0(3) ?
C5 C4 H4 . . 120.0 ?
C3 C4 H4 . . 120.0 ?
N1 C5 C4 . . 123.1(3) ?
N1 C5 H5 . . 118.5 ?
C4 C5 H5 . . 118.5 ?
C7 C6 C11 . . 118.0(4) ?
C7 C6 C3 . . 120.7(4) ?
C11 C6 C3 . . 121.3(4) ?
C8 C7 C6 . . 120.7(5) ?
C8 C7 H7 . . 119.7 ?
C6 C7 H7 . . 119.7 ?
C7 C8 C9 . . 120.4(5) ?
C7 C8 H8 . . 119.8 ?
C9 C8 H8 . . 119.8 ?
C10 C9 C8 . . 119.8(4) ?
C10 C9 H9 . . 120.1 ?
C8 C9 H9 . . 120.1 ?
C9 C10 C11 . . 120.3(5) ?
C9 C10 H10 . . 119.8 ?
C11 C10 H10 . . 119.8 ?
C10 C11 C6 . . 120.7(5) ?
C10 C11 H11 . . 119.6 ?
C6 C11 H11 . . 119.6 ?
O1 C12 O2 . . 125.1(4) ?
O1 C12 C13 . . 117.7(4) ?
O2 C12 C13 . . 117.2(4) ?
C12 C13 H13A . . 109.5 ?
C12 C13 H13B . . 109.5 ?
H13A C13 H13B . . 109.5 ?
C12 C13 H13C . . 109.5 ?
H13A C13 H13C . . 109.5 ?
H13B C13 H13C . . 109.5 ?
O4 C14 O3 . . 125.7(4) ?
O4 C14 C15 . . 117.4(4) ?
O3 C14 C15 . . 116.9(4) ?
C14 C15 H15A . . 109.5 ?
C14 C15 H15B . . 109.5 ?
H15A C15 H15B . . 109.5 ?
C14 C15 H15C . . 109.5 ?
H15A C15 H15C . . 109.5 ?
H15B C15 H15C . . 109.5 ?

loop_
_geom_bond_atom_site_label_1
_geom_bond_atom_site_label_2
_geom_bond_site_symmetry_2
_geom_bond_distance
_geom_bond_publ_flag
Cu1 O1 . 1.975(3) yes
Cu1 O4 9_666 1.979(3) yes
Cu1 O3 . 1.984(3) yes
Cu1 O2 9_666 1.987(3) yes
Cu1 N1 . 2.150(3) yes
Cu1 Cu1 9_666 2.6536(10) ?
O1 C12 . 1.257(5) ?
O2 C12 . 1.259(5) ?
O2 Cu1 9_666 1.987(3) ?
O3 C14 . 1.260(5) ?
O4 C14 . 1.250(5) ?
O4 Cu1 9_666 1.979(3) ?
N1 C5 . 1.340(5) ?
N1 C1 . 1.339(5) ?
C1 C2 . 1.369(5) ?
C1 H1 . 0.9300 ?
C2 C3 . 1.399(5) ?
C2 H2 . 0.9300 ?
C3 C4 . 1.404(5) ?
C3 C6 . 1.488(5) ?
C4 C5 . 1.384(5) ?
C4 H4 . 0.9300 ?
C5 H5 . 0.9300 ?
C6 C7 . 1.395(6) ?
C6 C11 . 1.403(6) ?
C7 C8 . 1.378(6) ?
C7 H7 . 0.9300 ?
C8 C9 . 1.383(7) ?
C8 H8 . 0.9300 ?
C9 C10 . 1.375(7) ?
C9 H9 . 0.9300 ?
C10 C11 . 1.379(6) ?
C10 H10 . 0.9300 ?
C11 H11 . 0.9300 ?
C12 C13 . 1.498(6) ?
C13 H13A . 0.9600 ?
C13 H13B . 0.9600 ?
C13 H13C . 0.9600 ?
C14 C15 . 1.509(6) ?
C15 H15A . 0.9600 ?
C15 H15B . 0.9600 ?
C15 H15C . 0.9600 ?

loop_
_geom_torsion_atom_site_label_1
_geom_torsion_atom_site_label_2
_geom_torsion_atom_site_label_3
_geom_torsion_atom_site_label_4
_geom_torsion_site_symmetry_1
_geom_torsion
O4 Cu1 O1 C12 9_666 82.3(4)
O3 Cu1 O1 C12 . -85.6(3)
O2 Cu1 O1 C12 9_666 -3.1(9)
N1 Cu1 O1 C12 . 177.7(3)
Cu1 Cu1 O1 C12 9_666 -1.2(3)
O1 Cu1 O3 C14 . 86.1(4)
O4 Cu1 O3 C14 9_666 2.9(9)
O2 Cu1 O3 C14 9_666 -81.8(4)
N1 Cu1 O3 C14 . -175.4(4)
Cu1 Cu1 O3 C14 9_666 0.8(4)
O1 Cu1 N1 C5 . -40.5(3)
O4 Cu1 N1 C5 9_666 49.2(3)
O3 Cu1 N1 C5 . -131.2(3)
O2 Cu1 N1 C5 9_666 139.7(3)
Cu1 Cu1 N1 C5 9_666 123.5(12)
O1 Cu1 N1 C1 . 145.1(3)
O4 Cu1 N1 C1 9_666 -125.2(3)
O3 Cu1 N1 C1 . 54.4(3)
O2 Cu1 N1 C1 9_666 -34.8(3)
Cu1 Cu1 N1 C1 9_666 -50.9(15)
C5 N1 C1 C2 . -0.4(6)
Cu1 N1 C1 C2 . 174.4(3)
N1 C1 C2 C3 . 0.3(7)
C1 C2 C3 C4 . -0.8(6)
C1 C2 C3 C6 . -180.0(4)
C2 C3 C4 C5 . 1.3(6)
C6 C3 C4 C5 . -179.5(4)
C1 N1 C5 C4 . 0.9(6)
Cu1 N1 C5 C4 . -173.6(3)
C3 C4 C5 N1 . -1.4(6)
C2 C3 C6 C7 . 28.1(6)
C4 C3 C6 C7 . -151.0(4)
C2 C3 C6 C11 . -149.9(4)
C4 C3 C6 C11 . 31.0(6)
C11 C6 C7 C8 . -0.7(7)
C3 C6 C7 C8 . -178.8(5)
C6 C7 C8 C9 . -0.1(9)
C7 C8 C9 C10 . 1.3(10)
C8 C9 C10 C11 . -1.7(10)
C9 C10 C11 C6 . 0.9(9)
C7 C6 C11 C10 . 0.3(8)
C3 C6 C11 C10 . 178.4(5)
Cu1 O1 C12 O2 . 1.7(6)
Cu1 O1 C12 C13 . -178.1(3)
Cu1 O2 C12 O1 9_666 -1.2(6)
Cu1 O2 C12 C13 9_666 178.7(3)
Cu1 O4 C14 O3 9_666 0.2(7)
Cu1 O4 C14 C15 9_666 -177.8(3)
Cu1 O3 C14 O4 . -0.8(7)
Cu1 O3 C14 C15 . 177.2(3)
